data_4343072
loop_
_publ_author_name
'Del Castillo, Trevor J.'
'Thompson, Niklas B.'
'Suess, Daniel L. M.'
'Ung, Ga\"el'
'Peters, Jonas C.'

_publ_section_title
;
 Evaluating Molecular Cobalt Complexes for the Conversion of N2 to NH3.
;
_journal_issue 19
_journal_name_full 'Inorganic chemistry'
_journal_page_first 9256
_journal_page_last 9262
_journal_paper_doi 10.1021/acs.inorgchem.5b00645
_journal_volume 54
_journal_year 2015
_chemical_formula_moiety 'C32 H12 B F24 1-, C37 H54 Co N2 P3 1+'
_chemical_formula_sum 'C69 H66 B Co F24 N2 P3'
_chemical_formula_weight 1541.89
_chemical_melting_point ?
_chemical_name_common n/a
_chemical_name_systematic '[CP3CoN2][BArF24]'
_space_group_crystal_system orthorhombic
_space_group_IT_number 61
_space_group_name_Hall '-P 2ac 2ab'
_space_group_name_H-M_alt 'P b c a'
_symmetry_space_group_name_Hall '-P 2ac 2ab'
_symmetry_space_group_name_H-M 'P b c a'
_atom_sites_solution_hydrogens geom
_atom_sites_solution_primary direct
_atom_sites_solution_secondary difmap
_audit_creation_method SHELXL-2014/6
_cell_angle_alpha 90
_cell_angle_beta 90
_cell_angle_gamma 90
_cell_formula_units_Z 8
_cell_length_a 19.7869(17)
_cell_length_b 25.670(2)
_cell_length_c 26.680(3)
_cell_measurement_reflns_used 9835
_cell_measurement_temperature 100(2)
_cell_measurement_theta_max 26.29
_cell_measurement_theta_min 2.33
_cell_volume 13552(2)
_computing_cell_refinement 'SAINT v8.34A (Bruker-AXS, 2013)'
_computing_data_collection 'APEX2 v2014.9-0 (Bruker-AXS, 2014)'
_computing_data_reduction 'SAINT v8.34A (Bruker-AXS, 2013)'
_computing_structure_refinement 'SHELXL-2014/6 (Sheldrick, 2014)'
_computing_structure_solution 'SHELXS-2013/1 (Sheldrick, 2013)'
_diffrn_ambient_temperature 100(2)
_diffrn_detector 'CCD Area Detector'
_diffrn_detector_area_resol_mean 8.33
_diffrn_detector_type 'Bruker APEXII CCD'
_diffrn_measured_fraction_theta_full 1.000
_diffrn_measured_fraction_theta_max 0.968
_diffrn_measurement_device '\k-geometry diffractometer'
_diffrn_measurement_device_type 'Bruker KAPPA APEXII CCD'
_diffrn_measurement_method '\f and \w scans'
_diffrn_radiation_type MoK\a
_diffrn_radiation_wavelength 0.71073
_diffrn_reflns_av_R_equivalents 0.0932
_diffrn_reflns_av_unetI/netI 0.0765
_diffrn_reflns_laue_measured_fraction_full 1.000
_diffrn_reflns_laue_measured_fraction_max 0.968
_diffrn_reflns_limit_h_max 30
_diffrn_reflns_limit_h_min -31
_diffrn_reflns_limit_k_max 40
_diffrn_reflns_limit_k_min -40
_diffrn_reflns_limit_l_max 22
_diffrn_reflns_limit_l_min -42
_diffrn_reflns_number 259812
_diffrn_reflns_point_group_measured_fraction_full 1.000
_diffrn_reflns_point_group_measured_fraction_max 0.968
_diffrn_reflns_theta_full 25.242
_diffrn_reflns_theta_max 34.918
_diffrn_reflns_theta_min 1.507
_diffrn_source 'fine-focus sealed tube'
_diffrn_source_current 30
_diffrn_source_voltage 50
_exptl_absorpt_coefficient_mu 0.421
_exptl_absorpt_correction_type multi-scan
_exptl_absorpt_process_details 'SADABS-2014/4 (Sheldrick, 2014)'
_exptl_crystal_colour green-brown
_exptl_crystal_density_diffrn 1.511
_exptl_crystal_density_meas ?
_exptl_crystal_density_method none
_exptl_crystal_description plate
_exptl_crystal_F_000 6296.0
_exptl_crystal_size_max .5
_exptl_crystal_size_mid .3
_exptl_crystal_size_min .2
_exptl_transmission_factor_max 0.7469
_exptl_transmission_factor_min 0.6569
_refine_diff_density_max 1.423
_refine_diff_density_min -0.994
_refine_diff_density_rms 0.105
_refine_ls_extinction_method none
_refine_ls_goodness_of_fit_ref 1.027
_refine_ls_hydrogen_treatment constr
_refine_ls_matrix_type full
_refine_ls_number_parameters 1046
_refine_ls_number_reflns 28701
_refine_ls_number_restraints 138
_refine_ls_restrained_S_all 1.043
_refine_ls_R_factor_all 0.1609
_refine_ls_R_factor_gt 0.0747
_refine_ls_shift/su_max 0.001
_refine_ls_shift/su_mean 0.000
_refine_ls_structure_factor_coef Fsqd
_refine_ls_weighting_details 'w=1/[\s^2^(Fo^2^)+(0.0984P)^2^+14.5173P] where P=(Fo^2^+2Fc^2^)/3'
_refine_ls_weighting_scheme calc
_refine_ls_wR_factor_gt 0.1811
_refine_ls_wR_factor_ref 0.2254
_reflns_Friedel_coverage 0.000
_reflns_number_gt 14901
_reflns_number_total 28701
_reflns_threshold_expression 'I > 2\s(I)'
_cod_data_source_file ic5b00645_si_002.cif
_cod_data_source_block 6_CP3CoN2BArF24
_cod_depositor_comments
;
The following automatic conversions were performed:

'_chemical_melting_point' value 'n/a' was changed to '?' - the value
is undefined or not given.

'_exptl_crystal_density_meas' value 'none' was changed to '?' - the
value is perceived as not measured.

Automatic conversion script
Id: cif_fix_values 3271 2015-04-21 07:52:19Z andrius 

 Adding full bibliography for 4343069--4343073.cif.
;
_cod_database_code 4343072
_shelx_space_group_comment
;
The symmetry employed for this shelxl refinement is uniquely defined
by the following loop, which should always be used as a source of
symmetry information in preference to the above space-group names.
They are only intended as comments.
;
_shelxl_version_number 2014/6

loop_
_space_group_symop_operation_xyz
'x, y, z'
'-x+1/2, -y, z+1/2'
'-x, y+1/2, -z+1/2'
'x+1/2, -y+1/2, -z'
'-x, -y, -z'
'x-1/2, y, -z-1/2'
'x, -y-1/2, z-1/2'
'-x-1/2, y-1/2, z'

loop_
_atom_site_label
_atom_site_type_symbol
_atom_site_fract_x
_atom_site_fract_y
_atom_site_fract_z
_atom_site_U_iso_or_equiv
_atom_site_adp_type
_atom_site_occupancy
_atom_site_site_symmetry_order
_atom_site_calc_flag
_atom_site_refinement_flags_posn
_atom_site_refinement_flags_adp
_atom_site_refinement_flags_occupancy
_atom_site_disorder_assembly
_atom_site_disorder_group
Co1 Co 0.71819(2) 0.00829(2) 0.15632(2) 0.02406(9) Uani 1 1 d . . . . .
N1 N 0.68533(15) 0.04031(12) 0.09753(12) 0.0465(7) Uani 1 1 d . . . . .
N2 N 0.6654(2) 0.05934(17) 0.06345(15) 0.0713(11) Uani 1 1 d . . . . .
P1 P 0.73886(3) -0.07196(3) 0.12193(2) 0.02292(13) Uani 1 1 d . . . . .
P2 P 0.81593(4) 0.06042(3) 0.16019(3) 0.02963(16) Uani 1 1 d . . . . .
P3 P 0.61733(4) 0.00972(4) 0.19422(3) 0.03408(18) Uani 1 1 d . . . . .
C1 C 0.75316(12) -0.02355(9) 0.22201(9) 0.0194(4) Uani 1 1 d . . . . .
C2 C 0.69656(12) -0.05099(9) 0.25175(9) 0.0198(4) Uani 1 1 d . . . . .
C3 C 0.71050(14) -0.09008(10) 0.28680(10) 0.0249(5) Uani 1 1 d . . . . .
H3 H 0.7557 -0.1017 0.2913 0.030 Uiso 1 1 calc R U . . .
C4 C 0.65895(15) -0.11205(10) 0.31508(10) 0.0294(6) Uani 1 1 d . . . . .
H4 H 0.6691 -0.1390 0.3383 0.035 Uiso 1 1 calc R U . . .
C5 C 0.62957(13) -0.03562(10) 0.24528(9) 0.0238(5) Uani 1 1 d . . . . .
C6 C 0.57853(14) -0.05703(13) 0.27480(11) 0.0324(6) Uani 1 1 d . . . . .
H6 H 0.5333 -0.0454 0.2709 0.039 Uiso 1 1 calc R U . . .
C7 C 0.59361(15) -0.09536(12) 0.30985(11) 0.0332(6) Uani 1 1 d . . . . .
H7 H 0.5588 -0.1099 0.3300 0.040 Uiso 1 1 calc R U . . .
C8 C 0.78083(13) 0.02261(9) 0.25240(10) 0.0223(5) Uani 1 1 d . . . . .
C9 C 0.81576(14) 0.06320(10) 0.22800(10) 0.0265(5) Uani 1 1 d . . . . .
C10 C 0.77375(14) 0.02575(11) 0.30439(10) 0.0281(5) Uani 1 1 d . . . . .
H10 H 0.7499 -0.0009 0.3216 0.034 Uiso 1 1 calc R U . . .
C11 C 0.80081(17) 0.06693(12) 0.33144(12) 0.0356(7) Uani 1 1 d . . . . .
H11 H 0.7958 0.0679 0.3668 0.043 Uiso 1 1 calc R U . . .
C12 C 0.83506(17) 0.10665(12) 0.30717(13) 0.0395(7) Uani 1 1 d . . . . .
H12 H 0.8531 0.1350 0.3257 0.047 Uiso 1 1 calc R U . . .
C13 C 0.84277(17) 0.10455(11) 0.25552(12) 0.0365(7) Uani 1 1 d . . . . .
H13 H 0.8666 0.1315 0.2387 0.044 Uiso 1 1 calc R U . . .
C14 C 0.80861(11) -0.06305(9) 0.20941(9) 0.0185(4) Uani 1 1 d . . . . .
C15 C 0.80741(12) -0.08992(9) 0.16376(9) 0.0210(4) Uani 1 1 d . . . . .
C16 C 0.85962(13) -0.07500(10) 0.24348(10) 0.0248(5) Uani 1 1 d . . . . .
H16 H 0.8612 -0.0574 0.2748 0.030 Uiso 1 1 calc R U . . .
C17 C 0.85743(13) -0.12682(10) 0.15234(11) 0.0275(5) Uani 1 1 d . . . . .
H17 H 0.8568 -0.1441 0.1208 0.033 Uiso 1 1 calc R U . . .
C18 C 0.90730(14) -0.13807(10) 0.18659(12) 0.0315(6) Uani 1 1 d . . . . .
H18 H 0.9409 -0.1633 0.1789 0.038 Uiso 1 1 calc R U . . .
C19 C 0.90845(14) -0.11244(11) 0.23239(12) 0.0309(6) Uani 1 1 d . . . . .
H19 H 0.9426 -0.1204 0.2562 0.037 Uiso 1 1 calc R U . . .
C20 C 0.68245(13) -0.13060(10) 0.12139(10) 0.0265(5) Uani 1 1 d . . . . .
H20 H 0.6410 -0.1213 0.1019 0.032 Uiso 1 1 calc R U . . .
C21 C 0.65981(15) -0.14677(11) 0.17373(11) 0.0318(6) Uani 1 1 d . . . . .
H21A H 0.6298 -0.1771 0.1713 0.048 Uiso 1 1 calc R U . . .
H21B H 0.6356 -0.1179 0.1896 0.048 Uiso 1 1 calc R U . . .
H21C H 0.6995 -0.1558 0.1940 0.048 Uiso 1 1 calc R U . . .
C22 C 0.71450(17) -0.17841(12) 0.09625(13) 0.0394(7) Uani 1 1 d . . . . .
H22A H 0.6826 -0.2076 0.0973 0.059 Uiso 1 1 calc R U . . .
H22B H 0.7559 -0.1880 0.1141 0.059 Uiso 1 1 calc R U . . .
H22C H 0.7254 -0.1701 0.0613 0.059 Uiso 1 1 calc R U . . .
C23 C 0.77396(15) -0.07323(13) 0.05750(10) 0.0322(6) Uani 1 1 d . . . . .
H23 H 0.7956 -0.1080 0.0525 0.039 Uiso 1 1 calc R U . . .
C24 C 0.82791(17) -0.03224(14) 0.04947(11) 0.0390(7) Uani 1 1 d . . . . .
H24A H 0.8473 -0.0362 0.0159 0.059 Uiso 1 1 calc R U . . .
H24B H 0.8636 -0.0365 0.0746 0.059 Uiso 1 1 calc R U . . .
H24C H 0.8078 0.0025 0.0527 0.059 Uiso 1 1 calc R U . . .
C25 C 0.71631(18) -0.06845(16) 0.01934(12) 0.0452(8) Uani 1 1 d . . . . .
H25A H 0.6922 -0.0356 0.0247 0.068 Uiso 1 1 calc R U . . .
H25B H 0.6849 -0.0976 0.0236 0.068 Uiso 1 1 calc R U . . .
H25C H 0.7350 -0.0691 -0.0147 0.068 Uiso 1 1 calc R U . . .
C26 C 0.90546(18) 0.05172(13) 0.13966(13) 0.0412(7) Uani 1 1 d . . . . .
H26 H 0.9049 0.0475 0.1024 0.049 Uiso 1 1 calc R U . . .
C27 C 0.93778(16) 0.00339(14) 0.16133(13) 0.0398(7) Uani 1 1 d . . . . .
H27A H 0.9840 0.0001 0.1486 0.060 Uiso 1 1 calc R U . . .
H27B H 0.9115 -0.0273 0.1515 0.060 Uiso 1 1 calc R U . . .
H27C H 0.9387 0.0060 0.1980 0.060 Uiso 1 1 calc R U . . .
C28 C 0.9524(2) 0.09800(17) 0.15152(19) 0.0660(13) Uani 1 1 d . . . . .
H28A H 0.9533 0.1039 0.1878 0.099 Uiso 1 1 calc R U . . .
H28B H 0.9356 0.1293 0.1346 0.099 Uiso 1 1 calc R U . . .
H28C H 0.9982 0.0902 0.1397 0.099 Uiso 1 1 calc R U . . .
C29 C 0.8032(2) 0.12907(13) 0.14080(15) 0.0492(9) Uani 1 1 d . . . . .
H29 H 0.8401 0.1499 0.1566 0.059 Uiso 1 1 calc R U . . .
C30 C 0.7374(3) 0.15179(16) 0.15856(18) 0.0633(12) Uani 1 1 d . . . . .
H30A H 0.7343 0.1882 0.1479 0.095 Uiso 1 1 calc R U . . .
H30B H 0.7353 0.1500 0.1952 0.095 Uiso 1 1 calc R U . . .
H30C H 0.6998 0.1320 0.1442 0.095 Uiso 1 1 calc R U . . .
C31 C 0.8112(3) 0.13477(17) 0.08333(17) 0.0676(13) Uani 1 1 d . . . . .
H31A H 0.7775 0.1131 0.0664 0.101 Uiso 1 1 calc R U . . .
H31B H 0.8567 0.1236 0.0734 0.101 Uiso 1 1 calc R U . . .
H31C H 0.8046 0.1713 0.0738 0.101 Uiso 1 1 calc R U . . .
C32A C 0.5412(2) 0.0064(2) 0.1579(2) 0.0251(12) Uani 0.494(7) 1 d D . P A 1
H32A H 0.5428 0.0363 0.1339 0.030 Uiso 0.494(7) 1 calc R U P A 1
C33A C 0.5426(4) -0.0427(3) 0.1263(4) 0.0426(19) Uani 0.494(7) 1 d D . P A 1
H33A H 0.5406 -0.0733 0.1483 0.064 Uiso 0.494(7) 1 calc R U P A 1
H33B H 0.5843 -0.0437 0.1066 0.064 Uiso 0.494(7) 1 calc R U P A 1
H33C H 0.5036 -0.0429 0.1037 0.064 Uiso 0.494(7) 1 calc R U P A 1
C34A C 0.4741(3) 0.0109(4) 0.1859(3) 0.0447(19) Uani 0.494(7) 1 d D . P A 1
H34A H 0.4366 0.0068 0.1622 0.067 Uiso 0.494(7) 1 calc R U P A 1
H34B H 0.4711 0.0452 0.2020 0.067 Uiso 0.494(7) 1 calc R U P A 1
H34C H 0.4715 -0.0164 0.2116 0.067 Uiso 0.494(7) 1 calc R U P A 1
C32B C 0.5479(3) -0.0313(3) 0.1565(2) 0.0316(14) Uani 0.506(7) 1 d D . P A 2
H32B H 0.5574 -0.0691 0.1626 0.038 Uiso 0.506(7) 1 calc R U P A 2
C33B C 0.5524(4) -0.0222(3) 0.1004(3) 0.0413(17) Uani 0.506(7) 1 d D . P A 2
H33D H 0.5180 -0.0431 0.0833 0.062 Uiso 0.506(7) 1 calc R U P A 2
H33E H 0.5974 -0.0323 0.0885 0.062 Uiso 0.506(7) 1 calc R U P A 2
H33F H 0.5448 0.0148 0.0933 0.062 Uiso 0.506(7) 1 calc R U P A 2
C34B C 0.4759(3) -0.0207(4) 0.1741(3) 0.0411(17) Uani 0.506(7) 1 d D . P A 2
H34D H 0.4642 0.0156 0.1670 0.062 Uiso 0.506(7) 1 calc R U P A 2
H34E H 0.4727 -0.0271 0.2102 0.062 Uiso 0.506(7) 1 calc R U P A 2
H34F H 0.4446 -0.0438 0.1563 0.062 Uiso 0.506(7) 1 calc R U P A 2
C35B C 0.6131(5) 0.0817(3) 0.2233(3) 0.047(2) Uani 0.494(7) 1 d D . P A 1
H35B H 0.6601 0.0914 0.2131 0.056 Uiso 0.494(7) 1 calc R U P A 1
C36B C 0.6236(4) 0.0846(3) 0.2663(4) 0.052(3) Uani 0.494(7) 1 d D . P A 1
H36D H 0.6704 0.0957 0.2718 0.077 Uiso 0.494(7) 1 calc R U P A 1
H36E H 0.6165 0.0505 0.2819 0.077 Uiso 0.494(7) 1 calc R U P A 1
H36F H 0.5927 0.1101 0.2813 0.077 Uiso 0.494(7) 1 calc R U P A 1
C37B C 0.5788(6) 0.1216(3) 0.1900(4) 0.059(3) Uani 0.494(7) 1 d D . P A 1
H37D H 0.5297 0.1169 0.1916 0.089 Uiso 0.494(7) 1 calc R U P A 1
H37E H 0.5941 0.1171 0.1553 0.089 Uiso 0.494(7) 1 calc R U P A 1
H37F H 0.5903 0.1568 0.2015 0.089 Uiso 0.494(7) 1 calc R U P A 1
C35A C 0.5747(3) 0.0620(2) 0.2239(3) 0.0361(16) Uani 0.506(7) 1 d D . P A 2
H35A H 0.5301 0.0446 0.2293 0.043 Uiso 0.506(7) 1 calc R U P A 2
C36A C 0.5835(7) 0.0819(3) 0.2713(3) 0.064(3) Uani 0.506(7) 1 d D . P A 2
H36A H 0.6218 0.0645 0.2875 0.096 Uiso 0.506(7) 1 calc R U P A 2
H36B H 0.5425 0.0761 0.2911 0.096 Uiso 0.506(7) 1 calc R U P A 2
H36C H 0.5926 0.1194 0.2691 0.096 Uiso 0.506(7) 1 calc R U P A 2
C37A C 0.5527(4) 0.1015(3) 0.1823(4) 0.052(2) Uani 0.506(7) 1 d D . P A 2
H37A H 0.5318 0.1320 0.1980 0.079 Uiso 0.506(7) 1 calc R U P A 2
H37B H 0.5202 0.0848 0.1598 0.079 Uiso 0.506(7) 1 calc R U P A 2
H37C H 0.5925 0.1124 0.1631 0.079 Uiso 0.506(7) 1 calc R U P A 2
B B 0.81023(14) 0.24282(10) -0.05968(11) 0.0204(5) Uani 1 1 d . . . . .
C1B C 0.81041(13) 0.17920(9) -0.05373(9) 0.0216(5) Uani 1 1 d . . . . .
C2B C 0.86974(13) 0.14989(9) -0.04939(9) 0.0222(5) Uani 1 1 d . . . . .
H2B H 0.9115 0.1675 -0.0450 0.027 Uiso 1 1 calc R U . . .
C3B C 0.86940(14) 0.09553(10) -0.05137(9) 0.0238(5) Uani 1 1 d . . . . .
C4B C 0.80972(14) 0.06819(10) -0.05842(10) 0.0265(5) Uani 1 1 d . . . . .
H4B H 0.8094 0.0312 -0.0596 0.032 Uiso 1 1 calc R U . . .
C5B C 0.75054(14) 0.09645(10) -0.06365(10) 0.0258(5) Uani 1 1 d . . . . .
C6B C 0.75088(13) 0.15084(10) -0.06105(10) 0.0236(5) Uani 1 1 d . . . . .
H6B H 0.7094 0.1691 -0.0644 0.028 Uiso 1 1 calc R U . . .
C7B C 0.73962(13) 0.26856(9) -0.03830(10) 0.0216(5) Uani 1 1 d . . . . .
C8B C 0.71308(13) 0.31425(10) -0.05951(10) 0.0247(5) Uani 1 1 d . . . . .
H8B H 0.7367 0.3304 -0.0863 0.030 Uiso 1 1 calc R U . . .
C9B C 0.65297(14) 0.33663(11) -0.04235(11) 0.0287(5) Uani 1 1 d . . . . .
C10B C 0.61800(14) 0.31518(12) -0.00262(11) 0.0316(6) Uani 1 1 d . . . . .
H10B H 0.5774 0.3306 0.0093 0.038 Uiso 1 1 calc R U . . .
C11B C 0.64364(14) 0.27053(11) 0.01947(10) 0.0282(5) Uani 1 1 d . . . . .
C12B C 0.70314(13) 0.24800(10) 0.00206(10) 0.0251(5) Uani 1 1 d . . . . .
H12B H 0.7196 0.2175 0.0182 0.030 Uiso 1 1 calc R U . . .
C13B C 0.87124(12) 0.27253(9) -0.02970(9) 0.0203(4) Uani 1 1 d . . . . .
C14B C 0.90127(14) 0.25402(10) 0.01391(10) 0.0255(5) Uani 1 1 d . . . . .
H14B H 0.8881 0.2208 0.0262 0.031 Uiso 1 1 calc R U . . .
C15B C 0.89256(12) 0.32234(9) -0.04541(9) 0.0218(5) Uani 1 1 d . . . . .
H15B H 0.8733 0.3370 -0.0748 0.026 Uiso 1 1 calc R U . . .
C16B C 0.94998(15) 0.28228(12) 0.04031(11) 0.0324(6) Uani 1 1 d . . . . .
C17B C 0.97021(15) 0.33108(12) 0.02397(12) 0.0331(6) Uani 1 1 d . . . . .
H17B H 1.0032 0.3505 0.0418 0.040 Uiso 1 1 calc R U . . .
C18B C 0.94091(13) 0.35063(10) -0.01910(11) 0.0264(5) Uani 1 1 d . . . . .
C19B C 0.81671(13) 0.25025(9) -0.12068(9) 0.0210(4) Uani 1 1 d . . . . .
C20B C 0.87915(13) 0.25239(9) -0.14535(9) 0.0218(5) Uani 1 1 d . . . . .
H20B H 0.9195 0.2539 -0.1261 0.026 Uiso 1 1 calc R U . . .
C21B C 0.88363(14) 0.25239(9) -0.19746(10) 0.0237(5) Uani 1 1 d . . . . .
C22B C 0.75923(14) 0.24773(9) -0.15153(10) 0.0247(5) Uani 1 1 d . . . . .
H22D H 0.7159 0.2459 -0.1363 0.030 Uiso 1 1 calc R U . . .
C23B C 0.82558(15) 0.25029(10) -0.22712(10) 0.0273(5) Uani 1 1 d . . . . .
H23B H 0.8286 0.2506 -0.2627 0.033 Uiso 1 1 calc R U . . .
C24B C 0.76350(15) 0.24775(9) -0.20332(10) 0.0269(5) Uani 1 1 d . . . . .
C26B C 0.69927(17) 0.24573(12) -0.23298(12) 0.0367(7) Uani 1 1 d . . . . .
C27B C 0.68434(16) 0.06990(12) -0.07490(13) 0.0364(7) Uani 1 1 d . . . . .
C28B C 0.93410(15) 0.06666(11) -0.04418(12) 0.0321(6) Uani 1 1 d . . . . .
C29B C 0.60679(15) 0.24518(13) 0.06209(12) 0.0361(7) Uani 1 1 d . . . . .
C30B C 0.62574(15) 0.38203(13) -0.07090(12) 0.0364(7) Uani 1 1 d . . . . .
C25B C 0.95136(15) 0.25377(10) -0.22299(10) 0.0289(6) Uani 1 1 d D . . . .
F1 F 1.00324(9) 0.26021(8) -0.19184(7) 0.0428(4) Uani 1 1 d D . . . .
F2 F 0.96445(10) 0.20947(8) -0.24766(8) 0.0481(5) Uani 1 1 d D . . . .
F3 F 0.95556(11) 0.29189(9) -0.25697(8) 0.0579(6) Uani 1 1 d D . . . .
F4 F 0.70885(11) 0.23332(9) -0.28083(7) 0.0521(5) Uani 1 1 d . . . . .
F5 F 0.65558(12) 0.21104(10) -0.21425(9) 0.0615(6) Uani 1 1 d . . . . .
F6 F 0.66708(11) 0.29136(9) -0.23294(9) 0.0573(6) Uani 1 1 d . . . . .
F7 F 0.67076(10) 0.42081(7) -0.07678(8) 0.0449(5) Uani 1 1 d . . . . .
F8 F 0.60743(12) 0.36808(9) -0.11768(8) 0.0551(6) Uani 1 1 d . . . . .
F9 F 0.57122(10) 0.40311(8) -0.04951(9) 0.0525(5) Uani 1 1 d . . . . .
F10 F 0.98764(9) 0.09198(7) -0.06243(8) 0.0448(5) Uani 1 1 d . . . . .
F11 F 0.93375(11) 0.01981(7) -0.06579(9) 0.0523(6) Uani 1 1 d . . . . .
F12 F 0.94732(10) 0.05778(9) 0.00457(8) 0.0506(5) Uani 1 1 d . . . . .
F13 F 0.68730(12) 0.01893(8) -0.07037(11) 0.0646(7) Uani 1 1 d . . . . .
F14 F 0.63381(12) 0.08735(11) -0.04752(10) 0.0698(8) Uani 1 1 d . . . . .
F15 F 0.66465(11) 0.07839(10) -0.12247(8) 0.0585(6) Uani 1 1 d . . . . .
F16 F 0.63812(10) 0.25079(8) 0.10585(7) 0.0470(5) Uani 1 1 d . . . . .
F17 F 0.54470(11) 0.26347(13) 0.06878(10) 0.0770(9) Uani 1 1 d . . . . .
F18 F 0.60088(14) 0.19352(9) 0.05633(9) 0.0681(8) Uani 1 1 d . . . . .
C311 C 0.9616(3) 0.4044(3) -0.0373(3) 0.0363(16) Uani 0.693(8) 1 d D U P B 1
F19A F 0.9271(3) 0.4210(2) -0.0748(2) 0.0673(18) Uani 0.693(8) 1 d D U P B 1
F20A F 1.02736(16) 0.40493(15) -0.0479(2) 0.0703(19) Uani 0.693(8) 1 d D U P B 1
F21A F 0.9552(4) 0.43976(14) -0.00113(19) 0.0891(18) Uani 0.693(8) 1 d D U P B 1
C312 C 0.9650(8) 0.3980(7) -0.0417(6) 0.039(4) Uani 0.307(8) 1 d D U P B 2
F19B F 0.9960(6) 0.3946(3) -0.0852(4) 0.069(3) Uani 0.307(8) 1 d D U P B 2
F20B F 1.0040(6) 0.4281(4) -0.0133(4) 0.070(4) Uani 0.307(8) 1 d D U P B 2
F21B F 0.9158(6) 0.4324(5) -0.0522(6) 0.068(4) Uani 0.307(8) 1 d D U P B 2
C321 C 0.9851(6) 0.2553(5) 0.0864(4) 0.047(2) Uani 0.523(7) 1 d D U P C 1
F22A F 0.9483(4) 0.2610(4) 0.1252(2) 0.110(4) Uani 0.523(7) 1 d D U P C 1
F23A F 0.9949(3) 0.20533(18) 0.0799(2) 0.0488(13) Uani 0.523(7) 1 d D U P C 1
F24A F 1.0478(3) 0.2730(2) 0.0917(3) 0.072(2) Uani 0.523(7) 1 d D U P C 1
C322 C 0.9750(6) 0.2635(5) 0.0874(5) 0.045(3) Uani 0.477(7) 1 d D U P C 2
F22B F 1.0254(5) 0.2320(5) 0.0819(3) 0.123(4) Uani 0.477(7) 1 d D U P C 2
F23B F 0.9952(4) 0.2996(2) 0.12014(17) 0.075(2) Uani 0.477(7) 1 d D U P C 2
F24B F 0.9296(3) 0.2385(2) 0.1168(2) 0.0518(17) Uani 0.477(7) 1 d D U P C 2

loop_
_atom_site_aniso_label
_atom_site_aniso_U_11
_atom_site_aniso_U_22
_atom_site_aniso_U_33
_atom_site_aniso_U_23
_atom_site_aniso_U_13
_atom_site_aniso_U_12
Co1 0.02358(16) 0.02409(16) 0.02451(18) 0.00389(13) 0.00256(14) 0.00342(13)
N1 0.0436(16) 0.0546(18) 0.0414(16) 0.0182(14) 0.0041(13) 0.0087(13)
N2 0.066(2) 0.090(3) 0.058(2) 0.038(2) 0.0009(19) 0.021(2)
P1 0.0236(3) 0.0272(3) 0.0180(3) -0.0025(2) -0.0013(2) 0.0016(2)
P2 0.0413(4) 0.0208(3) 0.0268(3) 0.0037(3) 0.0080(3) -0.0037(3)
P3 0.0248(3) 0.0559(5) 0.0215(3) 0.0047(3) 0.0022(3) 0.0138(3)
C1 0.0193(10) 0.0178(9) 0.0209(11) 0.0008(8) 0.0024(9) -0.0009(8)
C2 0.0216(10) 0.0183(10) 0.0194(11) -0.0044(8) 0.0035(9) -0.0033(8)
C3 0.0280(12) 0.0217(11) 0.0250(12) -0.0016(9) 0.0037(10) -0.0030(9)
C4 0.0412(15) 0.0241(12) 0.0227(12) -0.0007(10) 0.0063(11) -0.0097(11)
C5 0.0224(11) 0.0293(12) 0.0196(11) -0.0057(10) 0.0026(9) -0.0027(9)
C6 0.0230(12) 0.0494(17) 0.0249(13) -0.0050(12) 0.0053(11) -0.0062(11)
C7 0.0310(14) 0.0444(16) 0.0244(13) -0.0034(12) 0.0102(11) -0.0150(12)
C8 0.0246(11) 0.0188(10) 0.0235(12) -0.0003(9) 0.0031(10) -0.0039(9)
C9 0.0316(13) 0.0219(11) 0.0261(13) -0.0011(10) 0.0066(11) -0.0032(10)
C10 0.0332(14) 0.0270(12) 0.0243(12) -0.0044(10) 0.0051(11) -0.0102(10)
C11 0.0448(17) 0.0336(14) 0.0283(14) -0.0095(11) 0.0080(13) -0.0120(12)
C12 0.0496(18) 0.0296(14) 0.0392(17) -0.0122(12) 0.0061(15) -0.0143(13)
C13 0.0461(17) 0.0250(13) 0.0385(16) -0.0031(12) 0.0097(14) -0.0145(12)
C14 0.0167(10) 0.0200(10) 0.0188(10) 0.0015(8) 0.0010(8) -0.0004(8)
C15 0.0194(10) 0.0214(10) 0.0222(11) -0.0022(9) 0.0008(9) 0.0010(8)
C16 0.0219(11) 0.0290(12) 0.0236(12) 0.0019(10) -0.0009(10) -0.0028(9)
C17 0.0251(12) 0.0251(12) 0.0323(14) -0.0057(10) 0.0036(11) 0.0010(9)
C18 0.0231(12) 0.0237(12) 0.0479(18) 0.0007(12) 0.0026(12) 0.0046(10)
C19 0.0238(12) 0.0325(14) 0.0364(15) 0.0066(12) -0.0055(11) 0.0017(10)
C20 0.0229(11) 0.0290(12) 0.0276(13) -0.0081(10) -0.0050(10) -0.0007(9)
C21 0.0377(15) 0.0262(12) 0.0316(14) -0.0067(11) 0.0016(12) -0.0073(11)
C22 0.0394(16) 0.0366(15) 0.0423(18) -0.0207(14) 0.0026(14) -0.0026(13)
C23 0.0326(14) 0.0460(16) 0.0179(11) -0.0038(11) 0.0024(11) -0.0007(12)
C24 0.0410(17) 0.0544(19) 0.0217(13) -0.0007(13) 0.0069(12) -0.0060(14)
C25 0.0437(18) 0.072(2) 0.0200(13) 0.0024(15) -0.0034(13) -0.0027(17)
C26 0.0473(18) 0.0401(16) 0.0362(16) -0.0005(13) 0.0169(15) -0.0159(14)
C27 0.0302(14) 0.0511(19) 0.0382(17) 0.0007(14) 0.0079(13) -0.0112(13)
C28 0.058(2) 0.048(2) 0.091(4) -0.006(2) 0.029(2) -0.0247(19)
C29 0.072(3) 0.0282(15) 0.048(2) 0.0091(14) 0.0129(19) -0.0034(15)
C30 0.082(3) 0.0390(19) 0.068(3) 0.0104(19) 0.006(2) 0.017(2)
C31 0.098(4) 0.049(2) 0.056(2) 0.027(2) 0.015(2) 0.002(2)
C32A 0.015(2) 0.032(3) 0.028(3) 0.009(2) -0.0028(19) 0.0057(19)
C33A 0.035(3) 0.045(4) 0.048(5) -0.008(4) -0.020(3) 0.005(3)
C34A 0.024(3) 0.068(6) 0.042(4) 0.016(4) -0.001(3) 0.004(3)
C32B 0.028(3) 0.040(4) 0.026(3) 0.001(3) -0.005(2) 0.005(2)
C33B 0.043(4) 0.051(4) 0.031(3) 0.000(3) -0.006(3) 0.011(3)
C34B 0.025(3) 0.059(5) 0.040(4) 0.008(4) -0.002(3) 0.002(3)
C35B 0.065(5) 0.034(4) 0.041(4) -0.001(3) 0.006(4) 0.017(4)
C36B 0.048(4) 0.018(3) 0.088(7) -0.014(3) 0.039(5) 0.000(3)
C37B 0.072(6) 0.018(3) 0.088(7) -0.006(4) -0.034(5) 0.014(3)
C35A 0.027(3) 0.021(3) 0.059(4) 0.013(3) 0.026(3) 0.011(2)
C36A 0.095(8) 0.037(4) 0.060(6) -0.005(4) -0.022(6) 0.010(5)
C37A 0.050(5) 0.028(4) 0.079(6) 0.018(4) 0.016(4) 0.015(3)
B 0.0225(12) 0.0182(11) 0.0204(12) -0.0014(9) -0.0017(10) -0.0007(9)
C1B 0.0290(12) 0.0190(10) 0.0167(11) 0.0002(8) 0.0004(9) -0.0012(9)
C2B 0.0282(12) 0.0198(10) 0.0186(11) 0.0016(9) 0.0003(9) -0.0014(9)
C3B 0.0317(13) 0.0205(11) 0.0192(11) 0.0016(9) -0.0002(10) 0.0008(9)
C4B 0.0377(14) 0.0185(11) 0.0235(12) 0.0018(9) -0.0016(11) -0.0037(10)
C5B 0.0294(13) 0.0246(11) 0.0233(12) -0.0007(10) -0.0015(10) -0.0065(10)
C6B 0.0257(12) 0.0220(11) 0.0230(12) -0.0004(9) -0.0020(10) -0.0008(9)
C7B 0.0230(11) 0.0201(10) 0.0217(11) -0.0034(9) -0.0035(9) -0.0007(8)
C8B 0.0235(11) 0.0237(11) 0.0268(13) -0.0007(10) -0.0014(10) 0.0020(9)
C9B 0.0261(12) 0.0310(13) 0.0289(14) -0.0063(11) -0.0041(11) 0.0042(10)
C10B 0.0223(12) 0.0415(15) 0.0308(14) -0.0072(12) 0.0003(11) 0.0031(11)
C11B 0.0236(12) 0.0364(14) 0.0248(13) -0.0050(11) -0.0005(10) -0.0039(10)
C12B 0.0255(12) 0.0268(12) 0.0231(12) -0.0017(10) -0.0024(10) -0.0043(9)
C13B 0.0217(11) 0.0200(10) 0.0192(11) -0.0023(9) 0.0024(9) 0.0006(8)
C14B 0.0294(12) 0.0276(12) 0.0196(11) 0.0010(9) -0.0016(10) 0.0001(10)
C15B 0.0226(11) 0.0205(10) 0.0224(12) -0.0027(9) -0.0010(9) 0.0018(8)
C16B 0.0355(15) 0.0401(15) 0.0216(12) -0.0029(11) -0.0068(11) -0.0012(12)
C17B 0.0285(13) 0.0358(14) 0.0349(15) -0.0116(12) -0.0079(12) -0.0043(11)
C18B 0.0258(12) 0.0216(11) 0.0319(14) -0.0060(10) 0.0005(11) -0.0020(9)
C19B 0.0298(12) 0.0143(9) 0.0190(11) -0.0006(8) -0.0030(9) 0.0019(8)
C20B 0.0296(12) 0.0152(9) 0.0207(11) -0.0002(8) -0.0007(10) 0.0017(9)
C21B 0.0365(13) 0.0136(9) 0.0209(11) 0.0002(8) 0.0011(10) 0.0020(9)
C22B 0.0281(12) 0.0194(10) 0.0265(13) -0.0014(9) -0.0039(10) 0.0016(9)
C23B 0.0459(15) 0.0179(10) 0.0181(11) -0.0002(9) -0.0046(11) 0.0028(10)
C24B 0.0408(15) 0.0183(10) 0.0216(12) -0.0019(9) -0.0083(11) 0.0016(10)
C26B 0.0467(17) 0.0348(15) 0.0286(15) -0.0036(12) -0.0119(13) 0.0014(13)
C27B 0.0379(16) 0.0300(14) 0.0414(17) -0.0042(12) 0.0000(13) -0.0115(12)
C28B 0.0352(14) 0.0237(12) 0.0373(16) 0.0011(11) 0.0002(12) 0.0012(11)
C29B 0.0261(13) 0.0467(17) 0.0355(16) -0.0025(13) 0.0031(12) -0.0076(12)
C30B 0.0318(15) 0.0404(16) 0.0371(16) -0.0040(13) -0.0031(13) 0.0111(12)
C25B 0.0421(15) 0.0227(11) 0.0219(12) 0.0028(10) 0.0038(11) 0.0050(11)
F1 0.0362(10) 0.0583(12) 0.0340(10) -0.0029(9) 0.0056(8) -0.0072(8)
F2 0.0457(11) 0.0399(10) 0.0586(13) -0.0201(9) 0.0092(10) 0.0072(8)
F3 0.0589(13) 0.0588(13) 0.0560(13) 0.0368(11) 0.0272(11) 0.0227(10)
F4 0.0578(13) 0.0690(14) 0.0296(10) -0.0120(10) -0.0186(9) 0.0048(10)
F5 0.0545(13) 0.0803(16) 0.0497(13) 0.0098(12) -0.0230(11) -0.0286(12)
F6 0.0580(13) 0.0565(13) 0.0575(13) -0.0102(10) -0.0282(11) 0.0240(10)
F7 0.0469(11) 0.0342(9) 0.0534(12) 0.0101(9) -0.0016(9) 0.0088(8)
F8 0.0651(14) 0.0565(13) 0.0437(12) -0.0076(10) -0.0257(10) 0.0229(11)
F9 0.0416(11) 0.0516(12) 0.0643(14) 0.0049(10) 0.0091(10) 0.0251(9)
F10 0.0317(9) 0.0330(9) 0.0697(14) 0.0111(9) 0.0100(9) 0.0051(7)
F11 0.0475(11) 0.0265(9) 0.0829(16) -0.0114(9) -0.0028(11) 0.0103(8)
F12 0.0459(11) 0.0678(14) 0.0383(11) 0.0147(10) -0.0075(9) 0.0146(10)
F13 0.0615(14) 0.0304(10) 0.102(2) 0.0095(11) -0.0271(14) -0.0213(9)
F14 0.0455(12) 0.0907(18) 0.0731(17) -0.0338(14) 0.0211(12) -0.0322(12)
F15 0.0542(13) 0.0760(15) 0.0453(12) 0.0086(11) -0.0192(10) -0.0255(11)
F16 0.0496(11) 0.0614(13) 0.0299(9) 0.0074(9) -0.0013(8) -0.0227(10)
F17 0.0372(12) 0.129(2) 0.0649(16) 0.0384(16) 0.0237(11) 0.0194(13)
F18 0.0934(19) 0.0538(13) 0.0570(14) -0.0145(11) 0.0292(13) -0.0449(13)
C311 0.028(3) 0.016(2) 0.065(4) -0.009(2) 0.002(2) -0.0072(18)
F19A 0.075(3) 0.039(3) 0.087(4) 0.026(2) -0.036(3) -0.028(2)
F20A 0.0313(16) 0.048(2) 0.131(5) 0.027(3) 0.016(2) -0.0050(13)
F21A 0.129(5) 0.0325(18) 0.106(3) -0.0302(19) 0.031(3) -0.024(2)
C312 0.043(6) 0.031(7) 0.044(6) -0.007(4) -0.009(4) 0.001(4)
F19B 0.115(8) 0.030(3) 0.061(5) 0.002(3) 0.038(5) -0.018(4)
F20B 0.088(7) 0.053(5) 0.068(6) 0.010(4) -0.032(5) -0.038(5)
F21B 0.054(5) 0.038(5) 0.112(10) 0.040(6) 0.004(5) 0.005(4)
C321 0.047(4) 0.067(5) 0.027(4) -0.012(3) -0.022(3) 0.021(3)
F22A 0.111(6) 0.198(10) 0.022(2) 0.001(4) 0.005(3) 0.103(6)
F23A 0.054(3) 0.049(2) 0.044(2) 0.0165(18) -0.020(2) 0.0051(19)
F24A 0.066(3) 0.059(3) 0.092(5) 0.017(3) -0.062(3) -0.009(2)
C322 0.040(4) 0.054(5) 0.040(5) 0.002(3) -0.017(3) 0.004(3)
F22B 0.111(7) 0.211(10) 0.046(4) 0.000(6) -0.009(5) 0.113(7)
F23B 0.119(5) 0.085(4) 0.020(2) 0.008(2) -0.029(3) -0.052(4)
F24B 0.075(3) 0.044(3) 0.036(3) 0.018(2) -0.029(2) -0.012(2)

loop_
_atom_type_symbol
_atom_type_description
_atom_type_scat_dispersion_real
_atom_type_scat_dispersion_imag
_atom_type_scat_source
C C 0.0033 0.0016 'International Tables Vol C Tables 4.2.6.8 and 6.1.1.4'
H H 0.0000 0.0000 'International Tables Vol C Tables 4.2.6.8 and 6.1.1.4'
B B 0.0013 0.0007 'International Tables Vol C Tables 4.2.6.8 and 6.1.1.4'
N N 0.0061 0.0033 'International Tables Vol C Tables 4.2.6.8 and 6.1.1.4'
F F 0.0171 0.0103 'International Tables Vol C Tables 4.2.6.8 and 6.1.1.4'
P P 0.1023 0.0942 'International Tables Vol C Tables 4.2.6.8 and 6.1.1.4'
Co Co 0.3494 0.9721 'International Tables Vol C Tables 4.2.6.8 and 6.1.1.4'

loop_
_geom_angle_atom_site_label_1
_geom_angle_atom_site_label_2
_geom_angle_atom_site_label_3
_geom_angle
N1 Co1 C1 177.46(12)
N1 Co1 P3 93.51(9)
C1 Co1 P3 85.49(7)
N1 Co1 P1 96.91(10)
C1 Co1 P1 85.63(7)
P3 Co1 P1 110.78(3)
N1 Co1 P2 94.13(10)
C1 Co1 P2 84.95(7)
P3 Co1 P2 134.71(3)
P1 Co1 P2 112.45(3)
N2 N1 Co1 179.1(4)
C15 P1 C23 106.58(13)
C15 P1 C20 104.23(12)
C23 P1 C20 101.65(13)
C15 P1 Co1 96.63(8)
C23 P1 Co1 116.98(11)
C20 P1 Co1 128.23(9)
C9 P2 C29 103.96(15)
C9 P2 C26 107.42(15)
C29 P2 C26 99.26(17)
C9 P2 Co1 93.71(9)
C29 P2 Co1 114.61(14)
C26 P2 Co1 134.30(11)
C35A P3 C5 102.4(2)
C32A P3 C5 119.3(2)
C35A P3 C32B 107.3(3)
C5 P3 C32B 97.6(2)
C32A P3 C35B 102.6(3)
C5 P3 C35B 107.9(2)
C35A P3 Co1 129.7(2)
C32A P3 Co1 120.26(18)
C5 P3 Co1 102.15(9)
C32B P3 Co1 112.09(18)
C35B P3 Co1 103.1(3)
C14 C1 C8 111.8(2)
C14 C1 C2 109.31(19)
C8 C1 C2 109.84(19)
C14 C1 Co1 108.52(16)
C8 C1 Co1 105.27(15)
C2 C1 Co1 112.09(16)
C5 C2 C3 118.3(2)
C5 C2 C1 119.8(2)
C3 C2 C1 121.9(2)
C4 C3 C2 120.6(3)
C7 C4 C3 120.7(3)
C2 C5 C6 120.5(3)
C2 C5 P3 113.77(18)
C6 C5 P3 125.6(2)
C7 C6 C5 120.3(3)
C4 C7 C6 119.5(3)
C10 C8 C9 117.7(2)
C10 C8 C1 122.2(2)
C9 C8 C1 120.1(2)
C13 C9 C8 120.4(3)
C13 C9 P2 123.7(2)
C8 C9 P2 115.7(2)
C11 C10 C8 121.5(3)
C12 C11 C10 120.4(3)
C11 C12 C13 119.3(3)
C12 C13 C9 120.6(3)
C16 C14 C15 118.1(2)
C16 C14 C1 121.5(2)
C15 C14 C1 120.3(2)
C14 C15 C17 120.6(2)
C14 C15 P1 114.98(17)
C17 C15 P1 124.4(2)
C14 C16 C19 121.0(3)
C18 C17 C15 120.2(3)
C17 C18 C19 119.8(2)
C18 C19 C16 120.1(3)
C21 C20 C22 107.7(2)
C21 C20 P1 112.74(18)
C22 C20 P1 113.5(2)
C24 C23 C25 112.0(3)
C24 C23 P1 112.5(2)
C25 C23 P1 109.6(2)
C27 C26 C28 107.4(3)
C27 C26 P2 112.8(2)
C28 C26 P2 114.8(3)
C30 C29 C31 111.4(4)
C30 C29 P2 113.5(3)
C31 C29 P2 110.6(3)
C33A C32A C34A 110.5(6)
C33A C32A P3 109.0(4)
C34A C32A P3 117.5(5)
C33B C32B C34B 109.3(5)
C33B C32B P3 111.9(5)
C34B C32B P3 113.1(5)
C36B C35B C37B 127.6(7)
C36B C35B P3 115.6(6)
C37B C35B P3 114.5(6)
C36A C35A C37A 116.5(6)
C36A C35A P3 129.2(6)
C37A C35A P3 107.8(5)
C13B B C1B 114.5(2)
C13B B C19B 111.9(2)
C1B B C19B 102.19(19)
C13B B C7B 105.63(19)
C1B B C7B 111.6(2)
C19B B C7B 111.3(2)
C6B C1B C2B 116.0(2)
C6B C1B B 120.2(2)
C2B C1B B 123.0(2)
C3B C2B C1B 122.0(2)
C4B C3B C2B 121.0(2)
C4B C3B C28B 119.8(2)
C2B C3B C28B 119.2(2)
C5B C4B C3B 117.9(2)
C4B C5B C6B 121.0(2)
C4B C5B C27B 121.2(2)
C6B C5B C27B 117.8(3)
C5B C6B C1B 122.1(2)
C12B C7B C8B 115.6(2)
C12B C7B B 123.5(2)
C8B C7B B 120.8(2)
C9B C8B C7B 122.0(3)
C10B C9B C8B 120.9(3)
C10B C9B C30B 121.5(3)
C8B C9B C30B 117.4(3)
C9B C10B C11B 118.2(3)
C10B C11B C12B 120.8(3)
C10B C11B C29B 120.2(3)
C12B C11B C29B 119.0(3)
C11B C12B C7B 122.4(3)
C14B C13B C15B 115.5(2)
C14B C13B B 124.4(2)
C15B C13B B 119.9(2)
C13B C14B C16B 122.6(2)
C18B C15B C13B 121.9(2)
C17B C16B C14B 120.7(3)
C17B C16B C322 118.7(5)
C14B C16B C322 120.4(5)
C17B C16B C321 121.1(5)
C14B C16B C321 118.1(5)
C18B C17B C16B 118.0(2)
C17B C18B C15B 121.2(2)
C17B C18B C312 121.1(6)
C15B C18B C312 117.3(6)
C17B C18B C311 118.8(4)
C15B C18B C311 119.9(4)
C20B C19B C22B 116.1(2)
C20B C19B B 122.6(2)
C22B C19B B 120.8(2)
C21B C20B C19B 121.7(2)
C20B C21B C23B 120.9(3)
C20B C21B C25B 120.6(2)
C23B C21B C25B 118.5(2)
C24B C22B C19B 122.4(3)
C24B C23B C21B 118.2(2)
C23B C24B C22B 120.8(3)
C23B C24B C26B 120.8(3)
C22B C24B C26B 118.4(3)
F4 C26B F6 106.2(3)
F4 C26B F5 107.0(3)
F6 C26B F5 106.0(3)
F4 C26B C24B 113.2(3)
F6 C26B C24B 112.0(2)
F5 C26B C24B 112.0(3)
F13 C27B F14 108.7(3)
F13 C27B F15 105.1(3)
F14 C27B F15 104.4(3)
F13 C27B C5B 113.1(3)
F14 C27B C5B 113.3(3)
F15 C27B C5B 111.5(3)
F11 C28B F10 106.6(2)
F11 C28B F12 105.4(2)
F10 C28B F12 106.3(2)
F11 C28B C3B 112.8(2)
F10 C28B C3B 113.1(2)
F12 C28B C3B 112.0(2)
F17 C29B F16 106.0(3)
F17 C29B F18 106.5(3)
F16 C29B F18 104.4(3)
F17 C29B C11B 113.5(3)
F16 C29B C11B 113.1(2)
F18 C29B C11B 112.6(3)
F9 C30B F7 106.6(3)
F9 C30B F8 106.6(2)
F7 C30B F8 105.5(3)
F9 C30B C9B 113.0(3)
F7 C30B C9B 113.5(2)
F8 C30B C9B 111.2(3)
F1 C25B F3 106.5(2)
F1 C25B F2 105.3(2)
F3 C25B F2 106.0(2)
F1 C25B C21B 114.0(2)
F3 C25B C21B 112.3(2)
F2 C25B C21B 112.0(2)
F19A C311 F21A 106.7(6)
F19A C311 F20A 110.5(7)
F21A C311 F20A 103.9(6)
F19A C311 C18B 114.0(5)
F21A C311 C18B 111.3(6)
F20A C311 C18B 110.0(5)
F19B C312 F20B 105.7(14)
F19B C312 F21B 101.4(13)
F20B C312 F21B 99.1(13)
F19B C312 C18B 117.9(11)
F20B C312 C18B 116.4(12)
F21B C312 C18B 113.7(13)
F22A C321 F23A 107.8(11)
F22A C321 F24A 114.1(10)
F23A C321 F24A 102.3(8)
F22A C321 C16B 109.4(8)
F23A C321 C16B 113.1(8)
F24A C321 C16B 110.2(9)
F22B C322 F23B 106.1(11)
F22B C322 F24B 106.3(11)
F23B C322 F24B 98.5(9)
F22B C322 C16B 112.1(10)
F23B C322 C16B 116.4(9)
F24B C322 C16B 116.0(9)

loop_
_geom_bond_atom_site_label_1
_geom_bond_atom_site_label_2
_geom_bond_distance
Co1 N1 1.886(3)
Co1 C1 2.054(2)
Co1 P3 2.2374(8)
Co1 P1 2.2920(8)
Co1 P2 2.3541(9)
N1 N2 1.105(4)
P1 C15 1.816(3)
P1 C23 1.854(3)
P1 C20 1.874(3)
P2 C9 1.811(3)
P2 C29 1.854(3)
P2 C26 1.868(3)
P3 C35A 1.772(5)
P3 C32A 1.793(5)
P3 C5 1.808(3)
P3 C32B 2.003(7)
P3 C35B 2.005(7)
C1 C14 1.531(3)
C1 C8 1.537(3)
C1 C2 1.543(3)
C2 C5 1.394(3)
C2 C3 1.399(4)
C3 C4 1.389(4)
C4 C7 1.369(4)
C5 C6 1.394(4)
C6 C7 1.390(4)
C8 C10 1.397(4)
C8 C9 1.410(3)
C9 C13 1.397(4)
C10 C11 1.387(4)
C11 C12 1.385(4)
C12 C13 1.387(5)
C14 C16 1.392(3)
C14 C15 1.400(3)
C15 C17 1.403(3)
C16 C19 1.395(4)
C17 C18 1.376(4)
C18 C19 1.388(4)
C20 C21 1.524(4)
C20 C22 1.536(4)
C23 C24 1.514(4)
C23 C25 1.534(4)
C26 C27 1.511(5)
C26 C28 1.541(5)
C29 C30 1.503(6)
C29 C31 1.548(6)
C32A C33A 1.516(8)
C32A C34A 1.529(8)
C32B C33B 1.518(9)
C32B C34B 1.524(8)
C35B C36B 1.169(10)
C35B C37B 1.519(9)
C35A C36A 1.377(10)
C35A C37A 1.564(9)
B C13B 1.637(4)
B C1B 1.641(4)
B C19B 1.644(4)
B C7B 1.648(4)
C1B C6B 1.399(4)
C1B C2B 1.399(4)
C2B C3B 1.397(3)
C3B C4B 1.387(4)
C3B C28B 1.492(4)
C4B C5B 1.385(4)
C5B C6B 1.398(4)
C5B C27B 1.507(4)
C7B C12B 1.400(4)
C7B C8B 1.404(4)
C8B C9B 1.398(4)
C9B C10B 1.380(4)
C9B C30B 1.493(4)
C10B C11B 1.385(4)
C11B C12B 1.391(4)
C11B C29B 1.499(4)
C13B C14B 1.390(4)
C13B C15B 1.410(3)
C14B C16B 1.397(4)
C15B C18B 1.391(4)
C16B C17B 1.386(4)
C16B C322 1.434(14)
C16B C321 1.574(13)
C17B C18B 1.381(4)
C18B C312 1.439(19)
C18B C311 1.519(8)
C19B C20B 1.401(4)
C19B C22B 1.405(4)
C20B C21B 1.393(4)
C21B C23B 1.396(4)
C21B C25B 1.504(4)
C22B C24B 1.384(4)
C23B C24B 1.384(4)
C24B C26B 1.498(4)
C26B F4 1.329(4)
C26B F6 1.333(4)
C26B F5 1.338(4)
C27B F13 1.316(4)
C27B F14 1.317(4)
C27B F15 1.345(4)
C28B F11 1.334(3)
C28B F10 1.335(3)
C28B F12 1.346(4)
C29B F17 1.327(4)
C29B F16 1.330(4)
C29B F18 1.340(4)
C30B F9 1.335(3)
C30B F7 1.345(4)
C30B F8 1.348(4)
C25B F1 1.331(3)
C25B F3 1.337(3)
C25B F2 1.339(3)
C311 F19A 1.283(8)
C311 F21A 1.331(8)
C311 F20A 1.332(7)
C312 F19B 1.315(14)
C312 F20B 1.330(14)
C312 F21B 1.344(15)
C321 F22A 1.274(11)
C321 F23A 1.309(11)
C321 F24A 1.328(12)
C322 F22B 1.294(12)
C322 F23B 1.334(13)
C322 F24B 1.355(12)
